data_2206044
loop_
_publ_author_name
'Xu-Cheng Fu'
'Ming-Tian Li'
'Cheng-Gang Wang'

_publ_section_title
;
 <i>cis</i>-Dichlorobis(1,10-phenanthroline)iron(II)
;
_journal_issue 6
_journal_name_full 'Acta Crystallographica Section E'
_journal_page_first m1221
_journal_page_last m1222
_journal_paper_doi 10.1107/S1600536805016156
_journal_volume 61
_journal_year 2005
_chemical_formula_iupac '[Fe Cl2 (C12 H8 N2)2]'
_chemical_formula_moiety 'C24 H16 Cl2 Fe N4'
_chemical_formula_sum 'C24 H16 Cl2 Fe N4'
_chemical_formula_weight 487.16
_chemical_name_common Fe(phen)~2~Cl~2~
_chemical_name_systematic
;
Dichlorobis(1,10-phenanthroline)iron(II)
;
_space_group_IT_number 14
_symmetry_cell_setting monoclinic
_symmetry_space_group_name_Hall '-P 2yn'
_symmetry_space_group_name_H-M 'P 1 21/n 1'
_atom_sites_solution_hydrogens geom
_atom_sites_solution_primary direct
_atom_sites_solution_secondary difmap
_audit_creation_method SHELXL-97
_cell_angle_alpha 90.00
_cell_angle_beta 100.126(3)
_cell_angle_gamma 90.00
_cell_formula_units_Z 4
_cell_length_a 10.1699(18)
_cell_length_b 16.883(3)
_cell_length_c 12.490(2)
_cell_measurement_reflns_used 3005
_cell_measurement_temperature 292(2)
_cell_measurement_theta_max 25.07
_cell_measurement_theta_min 2.67
_cell_volume 2111.1(6)
_computing_cell_refinement SMART
_computing_data_collection 'SMART (Bruker, 2000)'
_computing_data_reduction 'SAINT (Bruker, 2000)'
_computing_molecular_graphics 'SHELXTL (Bruker, 1997)'
_computing_publication_material SHELXTL
_computing_structure_refinement 'SHELXL97 (Sheldrick, 1997)'
_computing_structure_solution 'SHELXS97 (Sheldrick, 1997)'
_diffrn_ambient_temperature 292(2)
_diffrn_measured_fraction_theta_full 0.982
_diffrn_measured_fraction_theta_max 0.982
_diffrn_measurement_device_type 'Bruker SMART CCD area-detector'
_diffrn_measurement_method '\f and \w'
_diffrn_radiation_monochromator graphite
_diffrn_radiation_source 'fine-focus sealed tube'
_diffrn_radiation_type MoK\a
_diffrn_radiation_wavelength 0.71073
_diffrn_reflns_av_R_equivalents 0.0601
_diffrn_reflns_av_sigmaI/netI 0.0759
_diffrn_reflns_limit_h_max 13
_diffrn_reflns_limit_h_min -10
_diffrn_reflns_limit_k_max 21
_diffrn_reflns_limit_k_min -21
_diffrn_reflns_limit_l_max 14
_diffrn_reflns_limit_l_min -15
_diffrn_reflns_number 13352
_diffrn_reflns_theta_full 27.49
_diffrn_reflns_theta_max 27.49
_diffrn_reflns_theta_min 2.05
_diffrn_standards_number 0
_exptl_absorpt_coefficient_mu 0.987
_exptl_absorpt_correction_T_max 0.908
_exptl_absorpt_correction_T_min 0.693
_exptl_absorpt_correction_type multi-scan
_exptl_absorpt_process_details '(SADABS; Bruker, 2000)'
_exptl_crystal_colour black--red
_exptl_crystal_density_diffrn 1.533
_exptl_crystal_density_method 'not measured'
_exptl_crystal_description block
_exptl_crystal_F_000 992
_exptl_crystal_size_max 0.40
_exptl_crystal_size_mid 0.20
_exptl_crystal_size_min 0.10
_refine_diff_density_max 0.661
_refine_diff_density_min -0.689
_refine_ls_extinction_method none
_refine_ls_goodness_of_fit_ref 1.075
_refine_ls_hydrogen_treatment constr
_refine_ls_matrix_type full
_refine_ls_number_parameters 280
_refine_ls_number_reflns 4760
_refine_ls_number_restraints 3
_refine_ls_restrained_S_all 1.075
_refine_ls_R_factor_all 0.1036
_refine_ls_R_factor_gt 0.0665
_refine_ls_shift/su_max 0.001
_refine_ls_shift/su_mean 0.000
_refine_ls_structure_factor_coef Fsqd
_refine_ls_weighting_details 'w = 1/[\s^2^(Fo^2^)+(0.059P)^2^+0.7354P] where P = (Fo^2^+2Fc^2^)/3'
_refine_ls_weighting_scheme calc
_refine_ls_wR_factor_gt 0.1346
_refine_ls_wR_factor_ref 0.1492
_reflns_number_gt 3251
_reflns_number_total 4760
_reflns_threshold_expression I>2\s(I)
_cod_data_source_file om6242.cif
_cod_data_source_block I
_cod_depositor_comments
;
The following automatic conversions were performed:
'_symmetry_cell_setting' value 'Monoclinic' changed to 'monoclinic'
according to '/home/saulius/struct/CIF-dictionaries/cif_core.dic'
dictionary named 'cif_core.dic' version 2.4.1 from 2010-06-29.

Automatic conversion script
Id: cif_fix_enum 1527 2010-12-29 10:47:43Z saulius 

The following automatic conversions were performed:

'_symmetry_cell_setting' value 'Monoclinic' changed to 'monoclinic'
according to /home/saulius/struct/CIF-dictionaries/cif_core.dic
dictionary named 'cif_core.dic' version 2.4.1 from 2010-06-29.

Automatic conversion script
Id: cif_fix_values 1715 2011-07-08 13:25:40Z adriana 
;
_cod_original_sg_symbol_Hall -P2yn
_cod_original_sg_symbol_H-M 'P 21/n'
_cod_database_code 2206044
_cod_database_fobs_code 2206044

loop_
_symmetry_equiv_pos_as_xyz
'x, y, z'
'-x+1/2, y+1/2, -z+1/2'
'-x, -y, -z'
'x-1/2, -y-1/2, z-1/2'

loop_
_atom_site_label
_atom_site_fract_x
_atom_site_fract_y
_atom_site_fract_z
_atom_site_U_iso_or_equiv
_atom_site_adp_type
_atom_site_calc_flag
_atom_site_refinement_flags
_atom_site_occupancy
_atom_site_type_symbol
Fe1 0.09953(5) 0.23100(3) 0.77849(4) 0.02622(17) Uani d U 1 Fe
Cl1 0.25988(12) 0.13361(6) 0.84460(9) 0.0499(3) Uani d U 1 Cl
Cl2 -0.09344(10) 0.14563(6) 0.70783(8) 0.0363(3) Uani d U 1 Cl
N1 0.0526(3) 0.26409(18) 0.9362(2) 0.0314(7) Uani d . 1 N
N2 -0.0404(3) 0.33691(18) 0.7473(2) 0.0312(7) Uani d . 1 N
N3 0.2491(3) 0.33013(17) 0.7987(2) 0.0290(7) Uani d . 1 N
N4 0.1475(3) 0.25080(17) 0.6173(2) 0.0277(7) Uani d . 1 N
C1 0.0983(4) 0.2276(2) 1.0291(3) 0.0379(10) Uani d . 1 C
H1 0.1510 0.1827 1.0278 0.045 Uiso calc R 1 H
C2 0.0707(5) 0.2538(3) 1.1291(3) 0.0526(12) Uani d . 1 C
H2 0.1052 0.2267 1.1927 0.063 Uiso calc R 1 H
C3 -0.0062(5) 0.3187(3) 1.1329(3) 0.0520(12) Uani d . 1 C
H3 -0.0266 0.3358 1.1989 0.062 Uiso calc R 1 H
C4 -0.0555(4) 0.3602(3) 1.0365(3) 0.0424(11) Uani d . 1 C
C5 -0.1361(5) 0.4293(3) 1.0320(4) 0.0570(13) Uani d . 1 C
H5 -0.1587 0.4491 1.0958 0.068 Uiso calc R 1 H
C6 -0.1801(5) 0.4666(3) 0.9377(4) 0.0568(13) Uani d . 1 C
H6 -0.2311 0.5123 0.9374 0.068 Uiso calc R 1 H
C7 -0.1499(4) 0.4370(2) 0.8377(4) 0.0455(11) Uani d . 1 C
C8 -0.1958(5) 0.4737(3) 0.7367(4) 0.0568(13) Uani d . 1 C
H8 -0.2465 0.5198 0.7325 0.068 Uiso calc R 1 H
C9 -0.1639(5) 0.4399(3) 0.6449(4) 0.0595(14) Uani d . 1 C
H9 -0.1937 0.4627 0.5772 0.071 Uiso calc R 1 H
C10 -0.0878(4) 0.3720(3) 0.6531(3) 0.0424(10) Uani d . 1 C
H10 -0.0685 0.3495 0.5896 0.051 Uiso calc R 1 H
C11 -0.0722(4) 0.3692(2) 0.8381(3) 0.0328(9) Uani d . 1 C
C12 -0.0228(4) 0.3297(2) 0.9400(3) 0.0327(9) Uani d . 1 C
C13 0.2995(4) 0.3693(2) 0.8890(3) 0.0348(9) Uani d . 1 C
H13 0.2786 0.3519 0.9546 0.042 Uiso calc R 1 H
C14 0.3817(4) 0.4349(2) 0.8901(4) 0.0435(11) Uani d . 1 C
H14 0.4145 0.4605 0.9552 0.052 Uiso calc R 1 H
C15 0.4141(4) 0.4617(2) 0.7949(4) 0.0430(11) Uani d . 1 C
H15 0.4676 0.5063 0.7942 0.052 Uiso calc R 1 H
C16 0.3657(4) 0.4209(2) 0.6979(3) 0.0337(9) Uani d . 1 C
C17 0.3974(4) 0.4423(2) 0.5947(4) 0.0441(11) Uani d . 1 C
H17 0.4512 0.4863 0.5900 0.053 Uiso calc R 1 H
C18 0.3512(4) 0.4005(2) 0.5044(3) 0.0434(11) Uani d . 1 C
H18 0.3760 0.4148 0.4388 0.052 Uiso calc R 1 H
C19 0.2646(4) 0.3342(2) 0.5080(3) 0.0323(9) Uani d . 1 C
C20 0.2112(4) 0.2895(3) 0.4158(3) 0.0435(11) Uani d . 1 C
H20 0.2311 0.3022 0.3480 0.052 Uiso calc R 1 H
C21 0.1303(4) 0.2275(3) 0.4273(3) 0.0454(11) Uani d . 1 C
H21 0.0950 0.1969 0.3672 0.054 Uiso calc R 1 H
C22 0.0997(4) 0.2095(2) 0.5296(3) 0.0359(10) Uani d . 1 C
H22 0.0437 0.1668 0.5358 0.043 Uiso calc R 1 H
C23 0.2298(3) 0.3123(2) 0.6074(3) 0.0268(8) Uani d . 1 C
C24 0.2834(4) 0.3556(2) 0.7049(3) 0.0282(8) Uani d . 1 C

loop_
_atom_site_aniso_label
_atom_site_aniso_U_11
_atom_site_aniso_U_22
_atom_site_aniso_U_33
_atom_site_aniso_U_12
_atom_site_aniso_U_13
_atom_site_aniso_U_23
Fe1 0.0297(3) 0.0306(3) 0.0190(3) -0.0019(2) 0.0058(2) 0.0001(2)
Cl1 0.0520(7) 0.0503(6) 0.0463(7) 0.0141(5) 0.0055(5) 0.0075(5)
Cl2 0.0352(5) 0.0378(5) 0.0381(6) -0.0060(4) 0.0126(4) -0.0042(4)
N1 0.0324(18) 0.0357(17) 0.0255(16) -0.0026(15) 0.0037(14) 0.0003(14)
N2 0.0266(17) 0.0372(17) 0.0285(17) -0.0002(14) 0.0011(14) -0.0050(14)
N3 0.0319(17) 0.0327(17) 0.0211(15) -0.0016(14) 0.0015(14) -0.0035(13)
N4 0.0286(17) 0.0344(16) 0.0206(15) -0.0054(14) 0.0055(13) -0.0017(12)
C1 0.037(2) 0.053(3) 0.0221(19) 0.000(2) 0.0020(17) 0.0041(18)
C2 0.060(3) 0.076(3) 0.022(2) -0.009(3) 0.008(2) -0.001(2)
C3 0.048(3) 0.081(4) 0.029(2) -0.013(3) 0.013(2) -0.020(2)
C4 0.042(3) 0.054(3) 0.034(2) -0.004(2) 0.017(2) -0.013(2)
C5 0.056(3) 0.071(3) 0.048(3) 0.005(3) 0.020(2) -0.027(3)
C6 0.056(3) 0.052(3) 0.065(3) 0.014(2) 0.017(3) -0.014(3)
C7 0.043(3) 0.045(2) 0.048(3) 0.008(2) 0.010(2) -0.004(2)
C8 0.060(3) 0.048(3) 0.060(3) 0.024(2) 0.006(3) 0.005(2)
C9 0.067(3) 0.062(3) 0.045(3) 0.023(3) -0.002(3) 0.007(2)
C10 0.045(3) 0.052(3) 0.028(2) 0.014(2) 0.0017(19) 0.0002(19)
C11 0.032(2) 0.034(2) 0.033(2) 0.0004(18) 0.0071(17) -0.0057(16)
C12 0.034(2) 0.039(2) 0.0254(19) -0.0067(18) 0.0067(17) -0.0074(17)
C13 0.030(2) 0.044(2) 0.029(2) -0.0003(19) -0.0002(17) -0.0056(17)
C14 0.042(2) 0.044(2) 0.043(3) -0.005(2) 0.003(2) -0.018(2)
C15 0.038(2) 0.032(2) 0.059(3) -0.0125(19) 0.007(2) -0.005(2)
C16 0.034(2) 0.0258(19) 0.042(2) -0.0011(17) 0.0069(18) 0.0046(16)
C17 0.045(3) 0.041(2) 0.048(3) -0.010(2) 0.013(2) 0.014(2)
C18 0.042(2) 0.051(3) 0.039(2) -0.004(2) 0.011(2) 0.017(2)
C19 0.031(2) 0.040(2) 0.028(2) 0.0058(18) 0.0105(17) 0.0109(17)
C20 0.043(3) 0.066(3) 0.023(2) -0.002(2) 0.0101(19) 0.0062(19)
C21 0.048(3) 0.068(3) 0.021(2) -0.014(2) 0.0082(19) -0.009(2)
C22 0.037(2) 0.048(2) 0.025(2) -0.0145(19) 0.0108(18) -0.0082(17)
C23 0.0226(19) 0.034(2) 0.0235(18) 0.0045(16) 0.0026(15) 0.0051(15)
C24 0.0255(19) 0.0295(19) 0.029(2) 0.0012(16) 0.0033(16) 0.0013(15)

loop_
_atom_type_symbol
_atom_type_description
_atom_type_scat_dispersion_real
_atom_type_scat_dispersion_imag
_atom_type_scat_source
C C 0.0033 0.0016 'International Tables Vol C Tables 4.2.6.8 and 6.1.1.4'
H H 0.0000 0.0000 'International Tables Vol C Tables 4.2.6.8 and 6.1.1.4'
N N 0.0061 0.0033 'International Tables Vol C Tables 4.2.6.8 and 6.1.1.4'
Cl Cl 0.1484 0.1585 'International Tables Vol C Tables 4.2.6.8 and 6.1.1.4'
Fe Fe 0.3463 0.8444 'International Tables Vol C Tables 4.2.6.8 and 6.1.1.4'

loop_
_geom_angle_atom_site_label_1
_geom_angle_atom_site_label_2
_geom_angle_atom_site_label_3
_geom_angle
_geom_angle_publ_flag
N4 Fe1 N1 156.32(12) y
N4 Fe1 N3 74.47(11) y
N1 Fe1 N3 87.65(11) y
N4 Fe1 N2 87.49(11) y
N1 Fe1 N2 73.94(11) y
N3 Fe1 N2 79.90(11) y
N4 Fe1 Cl1 100.19(9) y
N1 Fe1 Cl1 96.32(9) y
N3 Fe1 Cl1 93.85(8) y
N2 Fe1 Cl1 168.52(8) y
N4 Fe1 Cl2 93.00(8) y
N1 Fe1 Cl2 100.72(9) y
N3 Fe1 Cl2 162.77(8) y
N2 Fe1 Cl2 87.91(8) y
Cl1 Fe1 Cl2 100.09(4) y
C1 N1 C12 117.7(3) ?
C1 N1 Fe1 125.0(3) ?
C12 N1 Fe1 117.2(2) ?
C10 N2 C11 117.5(3) ?
C10 N2 Fe1 128.3(3) ?
C11 N2 Fe1 114.2(2) ?
C13 N3 C24 117.2(3) ?
C13 N3 Fe1 128.2(3) ?
C24 N3 Fe1 114.4(2) ?
C22 N4 C23 118.2(3) ?
C22 N4 Fe1 125.3(3) ?
C23 N4 Fe1 116.4(2) ?
N1 C1 C2 122.7(4) ?
N1 C1 H1 118.7 ?
C2 C1 H1 118.7 ?
C3 C2 C1 119.7(4) ?
C3 C2 H2 120.1 ?
C1 C2 H2 120.1 ?
C2 C3 C4 119.7(4) ?
C2 C3 H3 120.2 ?
C4 C3 H3 120.2 ?
C12 C4 C3 116.7(4) ?
C12 C4 C5 119.3(4) ?
C3 C4 C5 124.0(4) ?
C6 C5 C4 121.4(4) ?
C6 C5 H5 119.3 ?
C4 C5 H5 119.3 ?
C5 C6 C7 120.9(4) ?
C5 C6 H6 119.5 ?
C7 C6 H6 119.5 ?
C11 C7 C8 117.7(4) ?
C11 C7 C6 119.6(4) ?
C8 C7 C6 122.7(4) ?
C9 C8 C7 118.4(4) ?
C9 C8 H8 120.8 ?
C7 C8 H8 120.8 ?
C8 C9 C10 119.8(4) ?
C8 C9 H9 120.1 ?
C10 C9 H9 120.1 ?
N2 C10 C9 123.2(4) ?
N2 C10 H10 118.4 ?
C9 C10 H10 118.4 ?
N2 C11 C7 123.4(4) ?
N2 C11 C12 117.1(3) ?
C7 C11 C12 119.6(4) ?
N1 C12 C4 123.5(4) ?
N1 C12 C11 117.3(3) ?
C4 C12 C11 119.2(4) ?
N3 C13 C14 123.2(4) ?
N3 C13 H13 118.4 ?
C14 C13 H13 118.4 ?
C15 C14 C13 119.6(4) ?
C15 C14 H14 120.2 ?
C13 C14 H14 120.2 ?
C14 C15 C16 119.1(4) ?
C14 C15 H15 120.5 ?
C16 C15 H15 120.5 ?
C24 C16 C15 117.2(4) ?
C24 C16 C17 119.3(4) ?
C15 C16 C17 123.5(4) ?
C18 C17 C16 121.5(4) ?
C18 C17 H17 119.2 ?
C16 C17 H17 119.2 ?
C17 C18 C19 120.7(4) ?
C17 C18 H18 119.6 ?
C19 C18 H18 119.6 ?
C23 C19 C20 117.7(4) ?
C23 C19 C18 119.3(4) ?
C20 C19 C18 123.1(4) ?
C21 C20 C19 118.8(4) ?
C21 C20 H20 120.6 ?
C19 C20 H20 120.6 ?
C20 C21 C22 120.1(4) ?
C20 C21 H21 119.9 ?
C22 C21 H21 119.9 ?
N4 C22 C21 122.3(4) ?
N4 C22 H22 118.8 ?
C21 C22 H22 118.8 ?
N4 C23 C19 122.8(3) ?
N4 C23 C24 117.3(3) ?
C19 C23 C24 119.9(3) ?
N3 C24 C16 123.7(3) ?
N3 C24 C23 117.0(3) ?
C16 C24 C23 119.3(3) ?

loop_
_geom_bond_atom_site_label_1
_geom_bond_atom_site_label_2
_geom_bond_distance
_geom_bond_publ_flag
Fe1 N4 2.179(3) y
Fe1 N1 2.179(3) y
Fe1 N3 2.246(3) y
Fe1 N2 2.276(3) y
Fe1 Cl1 2.3604(12) y
Fe1 Cl2 2.4696(11) y
N1 C1 1.324(5) ?
N1 C12 1.352(5) ?
N2 C10 1.330(5) ?
N2 C11 1.348(5) ?
N3 C13 1.330(4) ?
N3 C24 1.350(5) ?
N4 C22 1.318(4) ?
N4 C23 1.352(4) ?
C1 C2 1.400(6) ?
C1 H1 0.9300 ?
C2 C3 1.352(7) ?
C2 H2 0.9300 ?
C3 C4 1.407(6) ?
C3 H3 0.9300 ?
C4 C12 1.404(5) ?
C4 C5 1.421(6) ?
C5 C6 1.341(7) ?
C5 H5 0.9300 ?
C6 C7 1.429(6) ?
C6 H6 0.9300 ?
C7 C11 1.389(5) ?
C7 C8 1.410(6) ?
C8 C9 1.370(7) ?
C8 H8 0.9300 ?
C9 C10 1.378(6) ?
C9 H9 0.9300 ?
C10 H10 0.9300 ?
C11 C12 1.446(5) ?
C13 C14 1.386(5) ?
C13 H13 0.9300 ?
C14 C15 1.366(6) ?
C14 H14 0.9300 ?
C15 C16 1.405(6) ?
C15 H15 0.9300 ?
C16 C24 1.397(5) ?
C16 C17 1.429(5) ?
C17 C18 1.344(6) ?
C17 H17 0.9300 ?
C18 C19 1.430(5) ?
C18 H18 0.9300 ?
C19 C23 1.399(5) ?
C19 C20 1.404(6) ?
C20 C21 1.354(6) ?
C20 H20 0.9300 ?
C21 C22 1.400(5) ?
C21 H21 0.9300 ?
C22 H22 0.9300 ?
C23 C24 1.443(5) ?

loop_
_geom_torsion_atom_site_label_1
_geom_torsion_atom_site_label_2
_geom_torsion_atom_site_label_3
_geom_torsion_atom_site_label_4
_geom_torsion
N4 Fe1 N1 C1 -140.7(3)
N3 Fe1 N1 C1 -100.2(3)
N2 Fe1 N1 C1 179.6(3)
Cl1 Fe1 N1 C1 -6.6(3)
Cl2 Fe1 N1 C1 95.0(3)
N4 Fe1 N1 C12 35.3(4)
N3 Fe1 N1 C12 75.8(3)
N2 Fe1 N1 C12 -4.4(3)
Cl1 Fe1 N1 C12 169.4(3)
Cl2 Fe1 N1 C12 -89.1(3)
N4 Fe1 N2 C10 16.0(3)
N1 Fe1 N2 C10 -178.9(4)
N3 Fe1 N2 C10 90.7(3)
Cl1 Fe1 N2 C10 148.4(4)
Cl2 Fe1 N2 C10 -77.1(3)
N4 Fe1 N2 C11 -160.4(3)
N1 Fe1 N2 C11 4.7(3)
N3 Fe1 N2 C11 -85.8(3)
Cl1 Fe1 N2 C11 -28.1(6)
Cl2 Fe1 N2 C11 106.5(3)
N4 Fe1 N3 C13 -179.9(3)
N1 Fe1 N3 C13 15.8(3)
N2 Fe1 N3 C13 89.9(3)
Cl1 Fe1 N3 C13 -80.4(3)
Cl2 Fe1 N3 C13 135.5(3)
N4 Fe1 N3 C24 5.1(2)
N1 Fe1 N3 C24 -159.2(3)
N2 Fe1 N3 C24 -85.1(3)
Cl1 Fe1 N3 C24 104.6(2)
Cl2 Fe1 N3 C24 -39.4(5)
N1 Fe1 N4 C22 -140.0(3)
N3 Fe1 N4 C22 177.7(3)
N2 Fe1 N4 C22 -102.1(3)
Cl1 Fe1 N4 C22 86.5(3)
Cl2 Fe1 N4 C22 -14.3(3)
N1 Fe1 N4 C23 37.8(4)
N3 Fe1 N4 C23 -4.5(2)
N2 Fe1 N4 C23 75.7(3)
Cl1 Fe1 N4 C23 -95.7(2)
Cl2 Fe1 N4 C23 163.5(2)
C12 N1 C1 C2 0.6(6)
Fe1 N1 C1 C2 176.5(3)
N1 C1 C2 C3 0.4(7)
C1 C2 C3 C4 -1.4(7)
C2 C3 C4 C12 1.3(6)
C2 C3 C4 C5 -179.4(4)
C12 C4 C5 C6 -0.9(7)
C3 C4 C5 C6 179.9(5)
C4 C5 C6 C7 1.4(8)
C5 C6 C7 C11 -0.9(7)
C5 C6 C7 C8 179.1(5)
C11 C7 C8 C9 1.3(7)
C6 C7 C8 C9 -178.6(5)
C7 C8 C9 C10 -0.6(8)
C11 N2 C10 C9 1.6(6)
Fe1 N2 C10 C9 -174.7(3)
C8 C9 C10 N2 -1.0(8)
C10 N2 C11 C7 -0.7(6)
Fe1 N2 C11 C7 176.1(3)
C10 N2 C11 C12 178.7(4)
Fe1 N2 C11 C12 -4.5(4)
C8 C7 C11 N2 -0.7(7)
C6 C7 C11 N2 179.2(4)
C8 C7 C11 C12 179.9(4)
C6 C7 C11 C12 -0.2(6)
C1 N1 C12 C4 -0.6(6)
Fe1 N1 C12 C4 -176.8(3)
C1 N1 C12 C11 179.9(3)
Fe1 N1 C12 C11 3.7(4)
C3 C4 C12 N1 -0.4(6)
C5 C4 C12 N1 -179.6(4)
C3 C4 C12 C11 179.1(4)
C5 C4 C12 C11 -0.1(6)
N2 C11 C12 N1 0.7(5)
C7 C11 C12 N1 -179.8(4)
N2 C11 C12 C4 -178.8(4)
C7 C11 C12 C4 0.6(6)
C24 N3 C13 C14 1.4(5)
Fe1 N3 C13 C14 -173.4(3)
N3 C13 C14 C15 -0.1(6)
C13 C14 C15 C16 -1.4(6)
C14 C15 C16 C24 1.5(6)
C14 C15 C16 C17 -177.8(4)
C24 C16 C17 C18 -0.9(6)
C15 C16 C17 C18 178.4(4)
C16 C17 C18 C19 2.2(6)
C17 C18 C19 C23 -1.1(6)
C17 C18 C19 C20 178.6(4)
C23 C19 C20 C21 -0.5(6)
C18 C19 C20 C21 179.8(4)
C19 C20 C21 C22 0.8(7)
C23 N4 C22 C21 -0.6(6)
Fe1 N4 C22 C21 177.2(3)
C20 C21 C22 N4 -0.2(7)
C22 N4 C23 C19 0.8(5)
Fe1 N4 C23 C19 -177.1(3)
C22 N4 C23 C24 -178.6(3)
Fe1 N4 C23 C24 3.4(4)
C20 C19 C23 N4 -0.3(6)
C18 C19 C23 N4 179.4(3)
C20 C19 C23 C24 179.1(3)
C18 C19 C23 C24 -1.2(5)
C13 N3 C24 C16 -1.3(5)
Fe1 N3 C24 C16 174.3(3)
C13 N3 C24 C23 179.3(3)
Fe1 N3 C24 C23 -5.2(4)
C15 C16 C24 N3 -0.2(6)
C17 C16 C24 N3 179.2(4)
C15 C16 C24 C23 179.3(3)
C17 C16 C24 C23 -1.4(5)
N4 C23 C24 N3 1.3(5)
C19 C23 C24 N3 -178.1(3)
N4 C23 C24 C16 -178.2(3)
C19 C23 C24 C16 2.4(5)

loop_
_cod_related_entry_id
_cod_related_entry_database
_cod_related_entry_code
1 ChemSpider 30654818
